data_4338881
loop_
_publ_author_name
'Liang, Lan-Chang'
'Chang, Yu-Ning'
'Chen, Han-Sheng'
'Lee, Hon Man'

_publ_section_title
;
 Biphenolate phosphine complexes of tin(IV).
;
_journal_issue 18
_journal_name_full 'Inorganic chemistry'
_journal_page_first 7587
_journal_page_last 7593
_journal_paper_doi 10.1021/ic701006r
_journal_volume 46
_journal_year 2007
_chemical_formula_moiety 'C45 H61 Cl2 O3 P Sn'
_chemical_formula_sum 'C45 H61 Cl2 O3 P Sn'
_chemical_formula_weight 870.50
_chemical_name_systematic
;
 ?
;
_space_group_IT_number 2
_symmetry_cell_setting triclinic
_symmetry_space_group_name_Hall '-P 1'
_symmetry_space_group_name_H-M 'P -1'
_atom_sites_solution_hydrogens geom
_atom_sites_solution_primary direct
_atom_sites_solution_secondary difmap
_audit_creation_method SHELXL-97
_cell_angle_alpha 77.8660(10)
_cell_angle_beta 75.9260(10)
_cell_angle_gamma 73.4790(10)
_cell_formula_units_Z 2
_cell_length_a 11.2833(2)
_cell_length_b 13.1780(3)
_cell_length_c 16.6922(5)
_cell_measurement_reflns_used 22912
_cell_measurement_temperature 200(2)
_cell_measurement_theta_max 25.35
_cell_measurement_theta_min 2.037
_cell_volume 2281.39(10)
_computing_cell_refinement 'HKL Scalepack (Otwinowski & Minor 1997)'
_computing_data_collection 'Collect (Nonius BV, 1997-2000)'
_computing_data_reduction 'HKL Denzo and Scalepack (Otwinowski & Minor 19'
_computing_molecular_graphics 'Ortep-3 for Windows (Farrugia, 1997)'
_computing_publication_material 'WinGX publication routines (Farrugia, 1999)'
_computing_structure_refinement 'SHELXL-97 (Sheldrick, 1997)'
_computing_structure_solution 'SHELXS-86 (Sheldrick, 1986)'
_diffrn_ambient_temperature 200(2)
_diffrn_detector_area_resol_mean 9
_diffrn_measured_fraction_theta_full 0.996
_diffrn_measured_fraction_theta_max 0.996
_diffrn_measurement_device_type KappaCCD
_diffrn_measurement_method 'CCD rotation images, thick slices'
_diffrn_radiation_monochromator graphite
_diffrn_radiation_source 'fine-focus sealed tube'
_diffrn_radiation_type MoK\a
_diffrn_radiation_wavelength 0.71073
_diffrn_reflns_av_R_equivalents 0.0725
_diffrn_reflns_av_sigmaI/netI 0.0683
_diffrn_reflns_limit_h_max 13
_diffrn_reflns_limit_h_min -13
_diffrn_reflns_limit_k_max 15
_diffrn_reflns_limit_k_min -15
_diffrn_reflns_limit_l_max 20
_diffrn_reflns_limit_l_min -20
_diffrn_reflns_number 29396
_diffrn_reflns_theta_full 25.36
_diffrn_reflns_theta_max 25.36
_diffrn_reflns_theta_min 2.09
_exptl_absorpt_coefficient_mu 0.748
_exptl_absorpt_correction_T_max 0.8579
_exptl_absorpt_correction_T_min 0.8008
_exptl_absorpt_correction_type multi-scan
_exptl_absorpt_process_details
;
 ?
;
_exptl_crystal_colour colorless
_exptl_crystal_density_diffrn 1.267
_exptl_crystal_density_method 'not measured'
_exptl_crystal_description prism
_exptl_crystal_F_000 908
_exptl_crystal_size_max 0.32
_exptl_crystal_size_mid 0.28
_exptl_crystal_size_min 0.15
_refine_diff_density_max 0.839
_refine_diff_density_min -0.703
_refine_diff_density_rms 0.140
_refine_ls_extinction_method none
_refine_ls_goodness_of_fit_ref 1.090
_refine_ls_hydrogen_treatment fixed
_refine_ls_matrix_type full
_refine_ls_number_parameters 453
_refine_ls_number_reflns 8327
_refine_ls_number_restraints 0
_refine_ls_restrained_S_all 1.090
_refine_ls_R_factor_all 0.0744
_refine_ls_R_factor_gt 0.0504
_refine_ls_shift/su_max 0.001
_refine_ls_shift/su_mean 0.000
_refine_ls_structure_factor_coef Fsqd
_refine_ls_weighting_details 'calc w=1/[\s^2^(Fo^2^)+(0.0740P)^2^+1.0046P] where P=(Fo^2^+2Fc^2^)/3'
_refine_ls_weighting_scheme calc
_refine_ls_wR_factor_gt 0.1249
_refine_ls_wR_factor_ref 0.1454
_reflns_number_gt 6417
_reflns_number_total 8327
_reflns_threshold_expression >2sigma(I)
_cod_data_source_file ic701006r-file003.cif
_cod_data_source_block 5582
_cod_original_cell_volume 2281.39(9)
_cod_database_code 4338881

loop_
_symmetry_equiv_pos_as_xyz
'x, y, z'
'-x, -y, -z'

loop_
_atom_site_label
_atom_site_type_symbol
_atom_site_fract_x
_atom_site_fract_y
_atom_site_fract_z
_atom_site_U_iso_or_equiv
_atom_site_adp_type
_atom_site_occupancy
_atom_site_symmetry_multiplicity
_atom_site_calc_flag
_atom_site_refinement_flags
Sn1 Sn 0.06251(3) 0.20011(2) 0.341198(19) 0.03526(13) Uani 1 1 d .
Cl1 Cl 0.10121(13) 0.21622(10) 0.47289(8) 0.0517(3) Uani 1 1 d .
Cl2 Cl 0.16930(13) 0.01984(9) 0.34001(9) 0.0554(3) Uani 1 1 d .
P1 P -0.04032(10) 0.39678(8) 0.30447(7) 0.0300(3) Uani 1 1 d .
O1 O 0.2111(3) 0.2593(2) 0.26995(19) 0.0381(7) Uani 1 1 d .
O2 O -0.0061(3) 0.1937(2) 0.23992(19) 0.0387(7) Uani 1 1 d .
O3 O -0.1130(3) 0.1552(3) 0.4136(2) 0.0549(9) Uani 1 1 d .
C1 C 0.2140(4) 0.3599(3) 0.2728(3) 0.0332(10) Uani 1 1 d .
C2 C 0.3306(4) 0.3852(4) 0.2648(3) 0.0363(10) Uani 1 1 d .
C3 C 0.4548(4) 0.2976(4) 0.2582(3) 0.0416(11) Uani 1 1 d .
C4 C 0.4835(5) 0.2523(5) 0.1773(3) 0.0610(15) Uani 1 1 d .
H4A H 0.5613 0.1979 0.1744 0.073 Uiso 1 1 d R
H4B H 0.4911 0.3083 0.1306 0.073 Uiso 1 1 d R
H4C H 0.4166 0.2216 0.1758 0.073 Uiso 1 1 d R
C5 C 0.4462(5) 0.2065(4) 0.3333(3) 0.0528(13) Uani 1 1 d .
H5A H 0.5238 0.1520 0.3289 0.063 Uiso 1 1 d R
H5B H 0.3781 0.1761 0.3336 0.063 Uiso 1 1 d R
H5C H 0.4308 0.2354 0.3841 0.063 Uiso 1 1 d R
C6 C 0.5663(4) 0.3407(4) 0.2617(4) 0.0560(14) Uani 1 1 d .
H6A H 0.6423 0.2844 0.2573 0.067 Uiso 1 1 d R
H6B H 0.5500 0.3664 0.3140 0.067 Uiso 1 1 d R
H6C H 0.5757 0.3983 0.2166 0.067 Uiso 1 1 d R
C7 C 0.3276(4) 0.4924(4) 0.2603(3) 0.0393(11) Uani 1 1 d .
H7 H 0.4048 0.5136 0.2521 0.047 Uiso 1 1 d R
C8 C 0.2181(4) 0.5759(3) 0.2669(3) 0.0358(10) Uani 1 1 d .
C9 C 0.2263(5) 0.6922(4) 0.2601(3) 0.0498(13) Uani 1 1 d .
C10 C 0.3128(8) 0.6969(5) 0.3145(5) 0.091(2) Uani 1 1 d .
H10A H 0.3174 0.7696 0.3098 0.110 Uiso 1 1 d R
H10B H 0.3953 0.6533 0.2962 0.110 Uiso 1 1 d R
H10C H 0.2814 0.6708 0.3717 0.110 Uiso 1 1 d R
C11 C 0.2844(9) 0.7291(6) 0.1708(5) 0.104(3) Uani 1 1 d .
H11A H 0.2903 0.8016 0.1649 0.124 Uiso 1 1 d R
H11B H 0.2333 0.7248 0.1338 0.124 Uiso 1 1 d R
H11C H 0.3673 0.6835 0.1570 0.124 Uiso 1 1 d R
C12 C 0.0993(6) 0.7677(5) 0.2807(6) 0.113(3) Uani 1 1 d .
H12A H 0.1099 0.8387 0.2753 0.136 Uiso 1 1 d R
H12B H 0.0591 0.7463 0.3369 0.136 Uiso 1 1 d R
H12C H 0.0481 0.7667 0.2427 0.136 Uiso 1 1 d R
C13 C 0.1040(4) 0.5487(3) 0.2793(3) 0.0359(10) Uani 1 1 d .
H13 H 0.0269 0.6037 0.2855 0.043 Uiso 1 1 d R
C14 C 0.1016(4) 0.4419(3) 0.2827(3) 0.0327(10) Uani 1 1 d .
C15 C -0.0620(4) 0.2816(3) 0.1931(3) 0.0322(9) Uani 1 1 d .
C16 C -0.0925(4) 0.2694(4) 0.1186(3) 0.0384(10) Uani 1 1 d .
C17 C -0.0527(6) 0.1584(4) 0.0893(3) 0.0552(14) Uani 1 1 d .
C18 C 0.0899(6) 0.1170(5) 0.0763(4) 0.0734(18) Uani 1 1 d .
H18A H 0.1156 0.0482 0.0581 0.088 Uiso 1 1 d R
H18B H 0.1169 0.1111 0.1277 0.088 Uiso 1 1 d R
H18C H 0.1273 0.1671 0.0345 0.088 Uiso 1 1 d R
C19 C -0.1156(6) 0.0794(4) 0.1532(4) 0.0689(17) Uani 1 1 d .
H19A H -0.0895 0.0112 0.1341 0.083 Uiso 1 1 d R
H19B H -0.2055 0.1051 0.1597 0.083 Uiso 1 1 d R
H19C H -0.0917 0.0718 0.2060 0.083 Uiso 1 1 d R
C20 C -0.0913(9) 0.1664(5) 0.0060(5) 0.101(3) Uani 1 1 d .
H20A H -0.0654 0.0970 -0.0111 0.121 Uiso 1 1 d R
H20B H -0.0522 0.2153 -0.0360 0.121 Uiso 1 1 d R
H20C H -0.1813 0.1917 0.0130 0.121 Uiso 1 1 d R
C21 C -0.1542(4) 0.3602(4) 0.0722(3) 0.0410(11) Uani 1 1 d .
H21 H -0.1767 0.3533 0.0221 0.049 Uiso 1 1 d R
C22 C -0.1864(4) 0.4641(4) 0.0932(3) 0.0364(10) Uani 1 1 d .
C23 C -0.2560(4) 0.5578(4) 0.0365(3) 0.0420(11) Uani 1 1 d .
C24 C -0.3822(6) 0.5383(6) 0.0342(5) 0.098(3) Uani 1 1 d .
H24A H -0.4267 0.5967 -0.0009 0.118 Uiso 1 1 d R
H24B H -0.4319 0.5323 0.0897 0.118 Uiso 1 1 d R
H24C H -0.3669 0.4730 0.0123 0.118 Uiso 1 1 d R
C25 C -0.1796(6) 0.5709(6) -0.0495(4) 0.093(2) Uani 1 1 d .
H25A H -0.2244 0.6293 -0.0845 0.112 Uiso 1 1 d R
H25B H -0.1616 0.5060 -0.0725 0.112 Uiso 1 1 d R
H25C H -0.1021 0.5852 -0.0465 0.112 Uiso 1 1 d R
C26 C -0.2890(8) 0.6623(5) 0.0712(4) 0.094(2) Uani 1 1 d .
H26A H -0.3336 0.7196 0.0353 0.112 Uiso 1 1 d R
H26B H -0.2118 0.6774 0.0739 0.112 Uiso 1 1 d R
H26C H -0.3403 0.6559 0.1263 0.112 Uiso 1 1 d R
C27 C -0.1511(4) 0.4751(3) 0.1628(3) 0.0320(9) Uani 1 1 d .
H27 H -0.1679 0.5450 0.1776 0.038 Uiso 1 1 d R
C28 C -0.0909(4) 0.3854(3) 0.2136(3) 0.0310(9) Uani 1 1 d .
C29 C -0.1628(4) 0.4778(3) 0.3729(3) 0.0322(10) Uani 1 1 d .
C30 C -0.2880(4) 0.5068(4) 0.3634(3) 0.0443(11) Uani 1 1 d .
H30 H -0.3084 0.4904 0.3158 0.053 Uiso 1 1 d R
C31 C -0.3796(5) 0.5586(5) 0.4226(3) 0.0590(15) Uani 1 1 d .
H31 H -0.4663 0.5787 0.4171 0.071 Uiso 1 1 d R
C32 C -0.3492(5) 0.5813(5) 0.4903(3) 0.0579(14) Uani 1 1 d .
H32 H -0.4135 0.6180 0.5311 0.069 Uiso 1 1 d R
C33 C -0.2247(5) 0.5538(4) 0.5004(3) 0.0494(12) Uani 1 1 d .
H33 H -0.2055 0.5703 0.5484 0.059 Uiso 1 1 d R
C34 C -0.1331(4) 0.5017(4) 0.4415(3) 0.0421(11) Uani 1 1 d .
H34 H -0.0466 0.4821 0.4476 0.050 Uiso 1 1 d R
C35 C -0.1941(6) 0.2051(5) 0.4825(4) 0.0734(18) Uani 1 1 d .
H35A H -0.1604 0.1735 0.5321 0.088 Uiso 1 1 d R
H35B H -0.1975 0.2803 0.4712 0.088 Uiso 1 1 d R
C36 C -0.3194(5) 0.1814(5) 0.4892(4) 0.0710(17) Uani 1 1 d .
H36A H -0.3654 0.1798 0.5458 0.085 Uiso 1 1 d R
H36B H -0.3662 0.2370 0.4534 0.085 Uiso 1 1 d R
C37 C -0.2830(5) 0.0743(5) 0.4584(4) 0.0708(18) Uani 1 1 d .
H37A H -0.2708 0.0184 0.5051 0.085 Uiso 1 1 d R
H37B H -0.3493 0.0679 0.4344 0.085 Uiso 1 1 d R
C38 C -0.1645(8) 0.0739(6) 0.3977(5) 0.106(3) Uani 1 1 d .
H38A H -0.1801 0.0937 0.3418 0.127 Uiso 1 1 d R
H38B H -0.1050 0.0054 0.4024 0.127 Uiso 1 1 d R
C39 C 0.5067(19) 0.0362(13) 0.8545(15) 0.275(10) Uani 1 1 d .
H39A H 0.5887 0.0053 0.8242 0.413 Uiso 1 1 calc R
H39B H 0.4760 -0.0184 0.8953 0.413 Uiso 1 1 calc R
H39C H 0.5121 0.0912 0.8821 0.413 Uiso 1 1 calc R
C40 C 0.4129(15) 0.0863(10) 0.7915(14) 0.169(6) Uani 1 1 d .
C41 C 0.4656(13) 0.0790(11) 0.6992(17) 0.208(10) Uani 1 1 d .
H41 H 0.5467 0.0410 0.6785 0.250 Uiso 1 1 calc R
C42 C 0.3770(15) 0.1365(12) 0.6487(12) 0.211(9) Uani 1 1 d .
H42 H 0.4026 0.1424 0.5910 0.253 Uiso 1 1 calc R
C43 C 0.2644(12) 0.1802(10) 0.6787(8) 0.151(4) Uani 1 1 d .
H43 H 0.2010 0.2091 0.6478 0.181 Uiso 1 1 calc R
C44 C 0.2489 0.1795 0.7577 0.204(6) Uiso 1 1 d .
H44 H 0.1779 0.2331 0.7735 0.245 Uiso 1 1 calc R
C45 C 0.2931 0.1344 0.8197 0.213(7) Uiso 1 1 d .
H45 H 0.2516 0.1337 0.8752 0.256 Uiso 1 1 calc R

loop_
_atom_site_aniso_label
_atom_site_aniso_U_11
_atom_site_aniso_U_22
_atom_site_aniso_U_33
_atom_site_aniso_U_23
_atom_site_aniso_U_13
_atom_site_aniso_U_12
Sn1 0.0416(2) 0.03003(18) 0.0370(2) -0.00360(13) -0.01667(14) -0.00681(13)
Cl1 0.0666(8) 0.0519(7) 0.0415(7) -0.0041(6) -0.0272(6) -0.0103(6)
Cl2 0.0710(9) 0.0302(6) 0.0648(9) -0.0058(6) -0.0285(7) -0.0001(6)
P1 0.0319(6) 0.0302(6) 0.0317(6) -0.0074(5) -0.0120(5) -0.0068(5)
O1 0.0380(17) 0.0316(15) 0.0475(19) -0.0122(14) -0.0122(14) -0.0051(13)
O2 0.0498(19) 0.0289(15) 0.0442(18) -0.0068(14) -0.0249(15) -0.0058(14)
O3 0.064(2) 0.052(2) 0.053(2) -0.0158(17) 0.0036(18) -0.0291(18)
C1 0.040(2) 0.035(2) 0.027(2) -0.0072(18) -0.0116(18) -0.006(2)
C2 0.032(2) 0.047(3) 0.030(2) -0.006(2) -0.0066(18) -0.010(2)
C3 0.034(2) 0.048(3) 0.040(3) -0.005(2) -0.011(2) -0.005(2)
C4 0.045(3) 0.074(4) 0.057(3) -0.024(3) -0.011(3) 0.007(3)
C5 0.041(3) 0.059(3) 0.058(3) -0.001(3) -0.023(2) -0.005(2)
C6 0.033(3) 0.066(3) 0.065(4) -0.001(3) -0.012(2) -0.011(2)
C7 0.040(3) 0.048(3) 0.037(3) -0.005(2) -0.010(2) -0.021(2)
C8 0.037(2) 0.037(2) 0.036(2) -0.009(2) -0.0070(19) -0.011(2)
C9 0.057(3) 0.037(3) 0.064(3) -0.007(2) -0.018(3) -0.021(2)
C10 0.129(6) 0.056(4) 0.123(6) -0.013(4) -0.068(5) -0.040(4)
C11 0.162(8) 0.072(4) 0.086(5) 0.019(4) -0.028(5) -0.063(5)
C12 0.067(4) 0.045(4) 0.229(10) -0.046(5) -0.008(5) -0.016(3)
C13 0.043(3) 0.032(2) 0.035(2) -0.0066(19) -0.014(2) -0.006(2)
C14 0.032(2) 0.036(2) 0.034(2) -0.0058(19) -0.0137(19) -0.0082(19)
C15 0.031(2) 0.040(2) 0.030(2) -0.0075(19) -0.0081(18) -0.0119(19)
C16 0.041(3) 0.040(2) 0.041(3) -0.012(2) -0.015(2) -0.010(2)
C17 0.080(4) 0.042(3) 0.054(3) -0.021(2) -0.029(3) -0.007(3)
C18 0.084(5) 0.060(4) 0.069(4) -0.033(3) 0.003(3) -0.005(3)
C19 0.074(4) 0.047(3) 0.103(5) -0.025(3) -0.037(4) -0.016(3)
C20 0.169(8) 0.067(4) 0.087(5) -0.038(4) -0.070(5) -0.001(5)
C21 0.045(3) 0.054(3) 0.032(2) -0.009(2) -0.016(2) -0.016(2)
C22 0.032(2) 0.043(3) 0.034(2) 0.000(2) -0.0094(19) -0.009(2)
C23 0.042(3) 0.046(3) 0.037(3) 0.003(2) -0.015(2) -0.010(2)
C24 0.055(4) 0.111(6) 0.116(6) 0.047(5) -0.042(4) -0.025(4)
C25 0.075(4) 0.112(6) 0.061(4) 0.024(4) -0.019(3) 0.002(4)
C26 0.126(6) 0.070(4) 0.073(5) 0.001(4) -0.052(4) 0.014(4)
C27 0.032(2) 0.034(2) 0.033(2) -0.0076(19) -0.0079(19) -0.0100(19)
C28 0.030(2) 0.033(2) 0.034(2) -0.0091(19) -0.0090(18) -0.0091(18)
C29 0.038(2) 0.028(2) 0.031(2) -0.0053(18) -0.0072(19) -0.0075(18)
C30 0.035(3) 0.061(3) 0.041(3) -0.016(2) -0.011(2) -0.010(2)
C31 0.029(3) 0.089(4) 0.058(4) -0.028(3) -0.010(2) -0.001(3)
C32 0.046(3) 0.072(4) 0.051(3) -0.028(3) 0.000(3) -0.003(3)
C33 0.052(3) 0.062(3) 0.038(3) -0.019(2) -0.006(2) -0.014(3)
C34 0.041(3) 0.051(3) 0.041(3) -0.015(2) -0.014(2) -0.012(2)
C35 0.078(4) 0.061(4) 0.081(5) -0.017(3) 0.002(4) -0.027(3)
C36 0.053(3) 0.080(4) 0.075(4) 0.000(3) -0.017(3) -0.014(3)
C37 0.063(4) 0.080(4) 0.080(4) 0.018(4) -0.041(3) -0.033(3)
C38 0.117(6) 0.107(6) 0.113(6) -0.053(5) 0.032(5) -0.078(5)
C39 0.31(2) 0.154(13) 0.43(3) -0.098(17) -0.09(2) -0.104(15)
C40 0.163(13) 0.097(7) 0.29(2) -0.032(11) -0.104(13) -0.038(8)
C41 0.083(8) 0.106(9) 0.40(3) -0.072(14) 0.032(13) -0.015(7)
C42 0.112(10) 0.142(11) 0.32(2) -0.023(12) 0.054(13) -0.036(9)
C43 0.129(9) 0.169(11) 0.161(11) -0.007(8) -0.038(8) -0.051(8)

loop_
_atom_type_symbol
_atom_type_description
_atom_type_scat_dispersion_real
_atom_type_scat_dispersion_imag
_atom_type_scat_source
C C 0.0033 0.0016 'International Tables Vol C Tables 4.2.6.8 and 6.1.1.4'
H H 0.0000 0.0000 'International Tables Vol C Tables 4.2.6.8 and 6.1.1.4'
Sn Sn -0.6537 1.4246 'International Tables Vol C Tables 4.2.6.8 and 6.1.1.4'
O O 0.0106 0.0060 'International Tables Vol C Tables 4.2.6.8 and 6.1.1.4'
P P 0.1023 0.0942 'International Tables Vol C Tables 4.2.6.8 and 6.1.1.4'
Cl Cl 0.1484 0.1585 'International Tables Vol C Tables 4.2.6.8 and 6.1.1.4'

loop_
_geom_angle_atom_site_label_1
_geom_angle_atom_site_label_2
_geom_angle_atom_site_label_3
_geom_angle
O2 Sn1 O1 93.89(12)
O2 Sn1 O3 83.79(13)
O1 Sn1 O3 173.10(12)
O2 Sn1 Cl2 88.24(8)
O1 Sn1 Cl2 95.25(9)
O3 Sn1 Cl2 91.18(10)
O2 Sn1 Cl1 169.01(9)
O1 Sn1 Cl1 95.13(9)
O3 Sn1 Cl1 86.52(10)
Cl2 Sn1 Cl1 97.15(5)
O2 Sn1 P1 80.50(8)
O1 Sn1 P1 77.55(8)
O3 Sn1 P1 95.63(10)
Cl2 Sn1 P1 166.10(4)
Cl1 Sn1 P1 95.35(4)
C28 P1 C14 114.53(19)
C28 P1 C29 112.58(19)
C14 P1 C29 110.1(2)
C28 P1 Sn1 96.79(14)
C14 P1 Sn1 96.05(14)
C29 P1 Sn1 125.72(13)
C1 O1 Sn1 119.4(3)
C15 O2 Sn1 122.6(3)
C35 O3 C38 109.8(4)
C35 O3 Sn1 124.4(3)
C38 O3 Sn1 125.8(3)
O1 C1 C14 120.8(4)
O1 C1 C2 120.2(4)
C14 C1 C2 119.0(4)
C7 C2 C1 117.0(4)
C7 C2 C3 122.1(4)
C1 C2 C3 120.9(4)
C4 C3 C6 108.8(4)
C4 C3 C2 110.6(4)
C6 C3 C2 111.6(4)
C4 C3 C5 109.6(4)
C6 C3 C5 106.1(4)
C2 C3 C5 110.1(4)
C3 C4 H4A 109.2
C3 C4 H4B 109.7
H4A C4 H4B 109.5
C3 C4 H4C 109.5
H4A C4 H4C 109.5
H4B C4 H4C 109.5
C3 C5 H5A 109.8
C3 C5 H5B 109.5
H5A C5 H5B 109.5
C3 C5 H5C 109.1
H5A C5 H5C 109.5
H5B C5 H5C 109.5
C3 C6 H6A 109.7
C3 C6 H6B 108.9
H6A C6 H6B 109.5
C3 C6 H6C 109.8
H6A C6 H6C 109.5
H6B C6 H6C 109.5
C2 C7 C8 125.1(4)
C2 C7 H7 119.8
C8 C7 H7 115.2
C13 C8 C7 117.1(4)
C13 C8 C9 122.4(4)
C7 C8 C9 120.5(4)
C12 C9 C10 111.1(6)
C12 C9 C11 107.5(6)
C10 C9 C11 107.2(5)
C12 C9 C8 112.6(4)
C10 C9 C8 110.0(4)
C11 C9 C8 108.3(5)
C9 C10 H10A 109.4
C9 C10 H10B 109.1
H10A C10 H10B 109.5
C9 C10 H10C 109.9
H10A C10 H10C 109.5
H10B C10 H10C 109.5
C9 C11 H11A 109.8
C9 C11 H11B 109.7
H11A C11 H11B 109.5
C9 C11 H11C 108.9
H11A C11 H11C 109.5
H11B C11 H11C 109.5
C9 C12 H12A 109.1
C9 C12 H12B 109.9
H12A C12 H12B 109.5
C9 C12 H12C 109.4
H12A C12 H12C 109.5
H12B C12 H12C 109.5
C8 C13 C14 120.3(4)
C8 C13 H13 119.3
C14 C13 H13 120.4
C13 C14 C1 121.3(4)
C13 C14 P1 124.0(3)
C1 C14 P1 114.6(3)
O2 C15 C28 123.4(4)
O2 C15 C16 118.2(4)
C28 C15 C16 118.4(4)
C21 C16 C15 117.8(4)
C21 C16 C17 121.7(4)
C15 C16 C17 120.5(4)
C19 C17 C18 110.0(5)
C19 C17 C20 108.1(5)
C18 C17 C20 107.7(5)
C19 C17 C16 110.5(5)
C18 C17 C16 109.7(4)
C20 C17 C16 110.8(4)
C17 C18 H18A 110.4
C17 C18 H18B 109.6
H18A C18 H18B 109.5
C17 C18 H18C 108.4
H18A C18 H18C 109.5
H18B C18 H18C 109.5
C17 C19 H19A 109.2
C17 C19 H19B 109.3
H19A C19 H19B 109.5
C17 C19 H19C 109.9
H19A C19 H19C 109.5
H19B C19 H19C 109.5
C17 C20 H20A 109.3
C17 C20 H20B 110.1
H20A C20 H20B 109.5
C17 C20 H20C 109.0
H20A C20 H20C 109.5
H20B C20 H20C 109.5
C16 C21 C22 124.3(4)
C16 C21 H21 118.8
C22 C21 H21 116.8
C27 C22 C21 117.2(4)
C27 C22 C23 123.9(4)
C21 C22 C23 118.9(4)
C25 C23 C26 109.1(5)
C25 C23 C24 110.3(5)
C26 C23 C24 105.4(5)
C25 C23 C22 111.3(4)
C26 C23 C22 111.5(4)
C24 C23 C22 109.2(4)
C23 C24 H24A 109.9
C23 C24 H24B 109.6
H24A C24 H24B 109.5
C23 C24 H24C 108.9
H24A C24 H24C 109.5
H24B C24 H24C 109.5
C23 C25 H25A 110.5
C23 C25 H25B 109.3
H25A C25 H25B 109.5
C23 C25 H25C 108.6
H25A C25 H25C 109.5
H25B C25 H25C 109.5
C23 C26 H26A 110.2
C23 C26 H26B 108.0
H26A C26 H26B 109.5
C23 C26 H26C 110.2
H26A C26 H26C 109.5
H26B C26 H26C 109.5
C22 C27 C28 121.1(4)
C22 C27 H27 119.5
C28 C27 H27 119.4
C27 C28 C15 121.2(4)
C27 C28 P1 122.4(3)
C15 C28 P1 116.3(3)
C34 C29 C30 119.4(4)
C34 C29 P1 118.6(3)
C30 C29 P1 121.7(3)
C31 C30 C29 119.2(5)
C31 C30 H30 121.6
C29 C30 H30 119.3
C32 C31 C30 120.9(5)
C32 C31 H31 119.0
C30 C31 H31 120.1
C31 C32 C33 120.7(5)
C31 C32 H32 120.4
C33 C32 H32 118.9
C34 C33 C32 118.4(5)
C34 C33 H33 122.2
C32 C33 H33 119.4
C33 C34 C29 121.3(4)
C33 C34 H34 119.5
C29 C34 H34 119.2
O3 C35 C36 104.9(5)
O3 C35 H35A 108.9
C36 C35 H35A 111.0
O3 C35 H35B 109.1
C36 C35 H35B 113.3
H35A C35 H35B 109.5
C35 C36 C37 103.2(5)
C35 C36 H36A 110.3
C37 C36 H36A 113.5
C35 C36 H36B 108.2
C37 C36 H36B 111.9
H36A C36 H36B 109.5
C38 C37 C36 104.9(5)
C38 C37 H37A 111.0
C36 C37 H37A 108.6
C38 C37 H37B 113.0
C36 C37 H37B 109.7
H37A C37 H37B 109.5
O3 C38 C37 107.0(5)
O3 C38 H38A 107.5
C37 C38 H38A 110.5
O3 C38 H38B 110.1
C37 C38 H38B 112.1
H38A C38 H38B 109.5
C40 C39 H39A 109.5
C40 C39 H39B 109.5
H39A C39 H39B 109.5
C40 C39 H39C 109.5
H39A C39 H39C 109.5
H39B C39 H39C 109.5
C45 C40 C41 122.3(13)
C45 C40 C39 120.0(18)
C41 C40 C39 117.6(17)
C42 C41 C40 112.1(12)
C42 C41 H41 123.9
C40 C41 H41 123.9
C43 C42 C41 122.8(18)
C43 C42 H42 118.6
C41 C42 H42 118.6
C42 C43 C44 111.0(13)
C42 C43 H43 124.5
C44 C43 H43 124.5
C45 C44 C43 143.3(6)
C45 C44 H44 108.4
C43 C44 H44 108.4
C44 C45 C40 105.9(9)
C44 C45 H45 127.0
C40 C45 H45 127.0

loop_
_geom_bond_atom_site_label_1
_geom_bond_atom_site_label_2
_geom_bond_distance
Sn1 O2 2.049(3)
Sn1 O1 2.053(3)
Sn1 O3 2.221(3)
Sn1 Cl2 2.3401(12)
Sn1 Cl1 2.4049(12)
Sn1 P1 2.5311(11)
P1 C28 1.793(4)
P1 C14 1.794(4)
P1 C29 1.805(4)
O1 C1 1.347(5)
O2 C15 1.339(5)
O3 C35 1.433(7)
O3 C38 1.451(7)
C1 C14 1.413(6)
C1 C2 1.416(6)
C2 C7 1.390(6)
C2 C3 1.539(6)
C3 C4 1.517(7)
C3 C6 1.538(7)
C3 C5 1.547(6)
C4 H4A 0.9600
C4 H4B 0.9599
C4 H4C 0.9601
C5 H5A 0.9600
C5 H5B 0.9600
C5 H5C 0.9601
C6 H6A 0.9600
C6 H6B 0.9599
C6 H6C 0.9600
C7 C8 1.400(6)
C7 H7 0.9599
C8 C13 1.388(6)
C8 C9 1.541(6)
C9 C12 1.502(8)
C9 C10 1.507(8)
C9 C11 1.513(8)
C10 H10A 0.9600
C10 H10B 0.9599
C10 H10C 0.9600
C11 H11A 0.9599
C11 H11B 0.9601
C11 H11C 0.9600
C12 H12A 0.9600
C12 H12B 0.9599
C12 H12C 0.9600
C13 C14 1.405(6)
C13 H13 0.9599
C15 C28 1.407(6)
C15 C16 1.420(6)
C16 C21 1.384(6)
C16 C17 1.550(7)
C17 C19 1.521(8)
C17 C18 1.522(8)
C17 C20 1.530(8)
C18 H18A 0.9600
C18 H18B 0.9600
C18 H18C 0.9600
C19 H19A 0.9602
C19 H19B 0.9600
C19 H19C 0.9600
C20 H20A 0.9599
C20 H20B 0.9601
C20 H20C 0.9600
C21 C22 1.408(6)
C21 H21 0.9600
C22 C27 1.364(6)
C22 C23 1.535(6)
C23 C25 1.486(8)
C23 C26 1.521(8)
C23 C24 1.527(7)
C24 H24A 0.9600
C24 H24B 0.9599
C24 H24C 0.9600
C25 H25A 0.9600
C25 H25B 0.9600
C25 H25C 0.9600
C26 H26A 0.9600
C26 H26B 0.9600
C26 H26C 0.9599
C27 C28 1.407(6)
C27 H27 0.9600
C29 C34 1.387(6)
C29 C30 1.393(6)
C30 C31 1.377(7)
C30 H30 0.9600
C31 C32 1.369(8)
C31 H31 0.9600
C32 C33 1.390(7)
C32 H32 0.9600
C33 C34 1.376(7)
C33 H33 0.9600
C34 H34 0.9601
C35 C36 1.506(8)
C35 H35A 0.9600
C35 H35B 0.9601
C36 C37 1.516(9)
C36 H36A 0.9600
C36 H36B 0.9600
C37 C38 1.468(9)
C37 H37A 0.9598
C37 H37B 0.9602
C38 H38A 0.9600
C38 H38B 0.9600
C39 C40 1.58(2)
C39 H39A 0.9600
C39 H39B 0.9600
C39 H39C 0.9600
C40 C45 1.334(17)
C40 C41 1.52(2)
C41 C42 1.41(2)
C41 H41 0.9300
C42 C43 1.262(16)
C42 H42 0.9300
C43 C44 1.285(13)
C43 H43 0.9300
C44 C45 1.2247
C44 H44 0.9300
C45 H45 0.9300
